data_7024242
loop_
_publ_author_name
'Yuste, Consuelo'
'Ca\~nadillas-Delgado, Laura'
'Ruiz-P\'erez, Catalina'
'Lloret, Francesc'
'Julve, Miguel'

_publ_section_title
;
 Dinuclear, tetranuclear and one-dimensional pyrazine-based copper(II)
 complexes: preparation, X-ray structure and magnetic properties.
;
_journal_issue 1
_journal_name_full 'Dalton transactions (Cambridge, England : 2003)'
_journal_page_first 167
_journal_page_last 179
_journal_paper_doi 10.1039/b913274k
_journal_volume 39
_journal_year 2010
_chemical_formula_sum 'C24 H22 Cr Cu N6 O7'
_chemical_formula_weight 622.02
_chemical_name_systematic
;
?
;
_space_group_IT_number 14
_symmetry_cell_setting monoclinic
_symmetry_space_group_name_Hall '-P 2ybc'
_symmetry_space_group_name_H-M 'P 1 21/c 1'
_atom_sites_solution_hydrogens geom
_atom_sites_solution_primary direct
_atom_sites_solution_secondary difmap
_audit_creation_method SHELXL-97
_cell_angle_alpha 90.00
_cell_angle_beta 91.576(7)
_cell_angle_gamma 90.00
_cell_formula_units_Z 4
_cell_length_a 11.5171(7)
_cell_length_b 27.088(2)
_cell_length_c 7.8068(7)
_cell_measurement_reflns_used 105
_cell_measurement_temperature 293(2)
_cell_measurement_theta_max 20.25
_cell_measurement_theta_min 7.67
_cell_volume 2434.6(3)
_computing_cell_refinement 'Dirax/lsq (Duisenberg & Schreurs, 1989-2000)'
_computing_data_collection 'Collect (Nonius BV, 1997-2000)'
_computing_data_reduction 'EvalCCD (Duisenberg & Schreurs 1990-2000)'
_computing_molecular_graphics 'Ortep-3 for Windows (Farrugia, 1997)'
_computing_publication_material 'WinGX publication routines (Farrugia, 1999)'
_computing_structure_refinement 'SHELXL-97 (Sheldrick, 1997)'
_computing_structure_solution 'SHELXS-97 (Sheldrick, 1997)'
_diffrn_ambient_temperature 293(2)
_diffrn_detector 'CCD plate'
_diffrn_detector_area_resol_mean 9
_diffrn_measured_fraction_theta_full 0.998
_diffrn_measured_fraction_theta_max 0.998
_diffrn_measurement_device '95mm CCD camera on \k-goniostat'
_diffrn_measurement_device_type KappaCCD
_diffrn_measurement_method 'CCD rotation images, thick slices'
_diffrn_radiation_monochromator 'horizonally mounted graphite crystal'
_diffrn_radiation_probe x-ray
_diffrn_radiation_source 'fine-focus sealed tube'
_diffrn_radiation_type MoK\a
_diffrn_radiation_wavelength 0.71073
_diffrn_reflns_av_R_equivalents 0.0518
_diffrn_reflns_av_sigmaI/netI 0.0596
_diffrn_reflns_limit_h_max 16
_diffrn_reflns_limit_h_min -16
_diffrn_reflns_limit_k_max 38
_diffrn_reflns_limit_k_min -38
_diffrn_reflns_limit_l_max 11
_diffrn_reflns_limit_l_min -10
_diffrn_reflns_number 25322
_diffrn_reflns_theta_full 30.20
_diffrn_reflns_theta_max 30.20
_diffrn_reflns_theta_min 3.53
_diffrn_source 'Enraf Nonius FR590'
_exptl_absorpt_coefficient_mu 1.379
_exptl_absorpt_correction_T_max 0.8977
_exptl_absorpt_correction_T_min 0.8095
_exptl_absorpt_correction_type none
_exptl_crystal_colour green
_exptl_crystal_density_diffrn 1.697
_exptl_crystal_density_method 'not measured'
_exptl_crystal_description prism
_exptl_crystal_F_000 1268
_exptl_crystal_size_max 0.16
_exptl_crystal_size_mid 0.15
_exptl_crystal_size_min 0.08
_refine_diff_density_max 0.574
_refine_diff_density_min -0.543
_refine_diff_density_rms 0.101
_refine_ls_extinction_method none
_refine_ls_goodness_of_fit_ref 1.055
_refine_ls_hydrogen_treatment mixed
_refine_ls_matrix_type full
_refine_ls_number_parameters 376
_refine_ls_number_reflns 7206
_refine_ls_number_restraints 0
_refine_ls_restrained_S_all 1.055
_refine_ls_R_factor_all 0.0713
_refine_ls_R_factor_gt 0.0453
_refine_ls_shift/su_max 0.000
_refine_ls_shift/su_mean 0.000
_refine_ls_structure_factor_coef Fsqd
_refine_ls_weighting_details 'calc w=1/[\s^2^(Fo^2^)+(0.0242P)^2^+3.5399P] where P=(Fo^2^+2Fc^2^)/3'
_refine_ls_weighting_scheme calc
_refine_ls_wR_factor_gt 0.0846
_refine_ls_wR_factor_ref 0.0929
_reflns_number_gt 5465
_reflns_number_total 7206
_reflns_threshold_expression >2sigma(I)
_cod_data_source_file b913274k.txt
_cod_data_source_block compound2
_cod_original_sg_symbol_H-M 'P 21/c'
_cod_database_code 7024242

loop_
_symmetry_equiv_pos_as_xyz
'x, y, z'
'-x, y+1/2, -z+1/2'
'-x, -y, -z'
'x, -y-1/2, z-1/2'

loop_
_atom_site_label
_atom_site_type_symbol
_atom_site_fract_x
_atom_site_fract_y
_atom_site_fract_z
_atom_site_U_iso_or_equiv
_atom_site_adp_type
_atom_site_occupancy
_atom_site_symmetry_multiplicity
_atom_site_calc_flag
_atom_site_refinement_flags
Cr1 Cr 0.25574(3) 0.167570(14) -0.32626(5) 0.01026(9) Uani 1 1 d .
Cu1 Cu 0.24142(3) 0.218444(10) 0.10378(4) 0.00964(7) Uani 1 1 d .
C1 C 0.4848(2) 0.23820(9) 0.0107(3) 0.0167(5) Uani 1 1 d .
H1 H 0.4590 0.2702 -0.0111 0.020 Uiso 1 1 calc R
C2 C 0.5977(2) 0.22593(10) -0.0271(4) 0.0211(6) Uani 1 1 d .
H2 H 0.6477 0.2494 -0.0710 0.025 Uiso 1 1 calc R
C3 C 0.6350(2) 0.17801(10) 0.0017(4) 0.0197(6) Uani 1 1 d .
H3 H 0.7103 0.1687 -0.0242 0.024 Uiso 1 1 calc R
C4 C 0.5588(2) 0.14388(9) 0.0696(3) 0.0154(5) Uani 1 1 d .
H4 H 0.5823 0.1115 0.0889 0.019 Uiso 1 1 calc R
C5 C 0.4473(2) 0.15886(9) 0.1082(3) 0.0110(5) Uani 1 1 d .
C6 C 0.0581(2) 0.16543(9) 0.2572(3) 0.0114(5) Uani 1 1 d .
C7 C -0.0434(2) 0.15502(9) 0.3412(3) 0.0144(5) Uani 1 1 d .
H7 H -0.0550 0.1242 0.3906 0.017 Uiso 1 1 calc R
C8 C -0.1274(2) 0.19166(10) 0.3498(3) 0.0182(5) Uani 1 1 d .
H8 H -0.1970 0.1855 0.4036 0.022 Uiso 1 1 calc R
C9 C -0.1069(2) 0.23713(10) 0.2781(4) 0.0187(5) Uani 1 1 d .
H9 H -0.1630 0.2618 0.2806 0.022 Uiso 1 1 calc R
C10 C -0.0013(2) 0.24577(9) 0.2019(3) 0.0142(5) Uani 1 1 d .
H10 H 0.0135 0.2768 0.1564 0.017 Uiso 1 1 calc R
C11 C 0.4542(2) 0.04244(9) 0.2477(3) 0.0122(5) Uani 1 1 d .
C12 C 0.4442(2) -0.00691(9) 0.2012(3) 0.0159(5) Uani 1 1 d .
H12 H 0.3801 -0.0179 0.1368 0.019 Uiso 1 1 calc R
C13 C 0.5312(2) -0.03949(10) 0.2523(3) 0.0193(6) Uani 1 1 d .
H13 H 0.5272 -0.0726 0.2216 0.023 Uiso 1 1 calc R
C14 C 0.6235(2) -0.02178(10) 0.3494(3) 0.0198(6) Uani 1 1 d .
H14 H 0.6814 -0.0430 0.3900 0.024 Uiso 1 1 calc R
C15 C 0.6289(2) 0.02821(10) 0.3859(3) 0.0190(5) Uani 1 1 d .
H15 H 0.6931 0.0400 0.4481 0.023 Uiso 1 1 calc R
C16 C -0.1299(2) 0.03316(11) 0.0919(4) 0.0223(6) Uani 1 1 d .
H16 H -0.1907 0.0440 0.0206 0.027 Uiso 1 1 calc R
C17 C -0.1367(3) -0.01364(11) 0.1608(4) 0.0244(6) Uani 1 1 d .
H17 H -0.2002 -0.0338 0.1346 0.029 Uiso 1 1 calc R
C18 C -0.0488(3) -0.03017(10) 0.2682(4) 0.0231(6) Uani 1 1 d .
H18 H -0.0524 -0.0613 0.3182 0.028 Uiso 1 1 calc R
C19 C 0.0455(2) 0.00045(9) 0.3006(3) 0.0172(5) Uani 1 1 d .
H19 H 0.1070 -0.0098 0.3718 0.021 Uiso 1 1 calc R
C20 C 0.0464(2) 0.04649(9) 0.2248(3) 0.0125(5) Uani 1 1 d .
C21 C 0.3545(2) 0.12682(9) 0.1782(3) 0.0103(4) Uani 1 1 d .
C22 C 0.3538(2) 0.07608(9) 0.2181(3) 0.0107(4) Uani 1 1 d .
C23 C 0.1519(2) 0.07786(9) 0.2360(3) 0.0114(5) Uani 1 1 d .
C24 C 0.1538(2) 0.12974(9) 0.2320(3) 0.0102(4) Uani 1 1 d .
N1 N 0.41168(18) 0.20578(7) 0.0774(3) 0.0117(4) Uani 1 1 d .
N2 N 0.07972(17) 0.21058(7) 0.1924(2) 0.0105(4) Uani 1 1 d .
N3 N 0.54630(18) 0.06050(8) 0.3360(3) 0.0146(4) Uani 1 1 d .
N4 N -0.04050(19) 0.06363(8) 0.1223(3) 0.0160(4) Uani 1 1 d .
N5 N 0.25376(17) 0.15115(7) 0.1928(2) 0.0091(4) Uani 1 1 d .
N6 N 0.25156(18) 0.05317(7) 0.2361(3) 0.0116(4) Uani 1 1 d .
O1 O 0.18718(15) 0.18024(7) -0.1472(2) 0.0153(4) Uani 1 1 d .
O2 O 0.20278(17) 0.11797(6) -0.4136(2) 0.0176(4) Uani 1 1 d .
O1W O -0.0478(2) 0.14507(8) -0.1192(3) 0.0241(5) Uani 1 1 d .
O3 O 0.39420(16) 0.16066(7) -0.2841(2) 0.0205(4) Uani 1 1 d .
O2W O 0.59736(19) 0.14988(8) -0.4708(3) 0.0239(5) Uani 1 1 d .
O4 O 0.23515(15) 0.21487(6) -0.4681(2) 0.0137(3) Uani 1 1 d .
O3W O 0.2086(3) -0.09737(10) 0.3362(5) 0.0564(9) Uani 1 1 d .
H1WA H -0.040(3) 0.1225(15) -0.045(5) 0.045(12) Uiso 1 1 d .
H2WA H 0.581(3) 0.1279(15) -0.529(5) 0.040(12) Uiso 1 1 d .
H2WB H 0.541(4) 0.1523(15) -0.418(5) 0.048(13) Uiso 1 1 d .
H1WB H 0.013(3) 0.1531(15) -0.136(5) 0.040(12) Uiso 1 1 d .
H3WA H 0.261(4) -0.1150(16) 0.358(5) 0.052(13) Uiso 1 1 d .
H3WB H 0.167(4) -0.1131(17) 0.286(6) 0.060(15) Uiso 1 1 d .

loop_
_atom_site_aniso_label
_atom_site_aniso_U_11
_atom_site_aniso_U_22
_atom_site_aniso_U_33
_atom_site_aniso_U_23
_atom_site_aniso_U_13
_atom_site_aniso_U_12
Cr1 0.01232(19) 0.00802(16) 0.01034(18) -0.00083(15) -0.00131(14) 0.00049(15)
Cu1 0.00919(14) 0.00709(13) 0.01263(14) 0.00045(11) -0.00009(10) -0.00002(11)
C1 0.0181(13) 0.0111(11) 0.0210(13) 0.0016(10) 0.0021(10) -0.0031(10)
C2 0.0165(13) 0.0195(13) 0.0276(15) 0.0018(11) 0.0072(11) -0.0056(11)
C3 0.0101(12) 0.0244(14) 0.0248(14) 0.0031(12) 0.0023(10) -0.0006(10)
C4 0.0111(12) 0.0163(12) 0.0190(12) 0.0027(10) 0.0009(9) 0.0006(10)
C5 0.0111(11) 0.0111(11) 0.0108(11) 0.0006(9) -0.0012(9) -0.0011(9)
C6 0.0121(11) 0.0112(11) 0.0108(11) -0.0024(9) -0.0026(9) -0.0009(9)
C7 0.0129(12) 0.0159(11) 0.0144(11) -0.0009(10) 0.0014(9) 0.0003(9)
C8 0.0144(13) 0.0199(13) 0.0206(13) -0.0039(11) 0.0041(10) 0.0002(10)
C9 0.0126(12) 0.0179(12) 0.0256(14) -0.0054(11) 0.0001(10) 0.0034(10)
C10 0.0133(12) 0.0119(11) 0.0173(12) -0.0012(10) -0.0028(10) 0.0016(9)
C11 0.0129(12) 0.0122(11) 0.0116(11) 0.0021(9) 0.0015(9) 0.0019(9)
C12 0.0152(13) 0.0141(12) 0.0183(13) 0.0006(10) 0.0012(10) 0.0010(10)
C13 0.0235(14) 0.0118(11) 0.0229(13) 0.0036(11) 0.0075(11) 0.0068(10)
C14 0.0155(13) 0.0243(13) 0.0199(13) 0.0083(11) 0.0056(10) 0.0114(11)
C15 0.0130(12) 0.0256(14) 0.0184(13) 0.0033(11) 0.0000(10) 0.0045(11)
C16 0.0127(13) 0.0320(15) 0.0222(14) -0.0098(12) 0.0013(10) -0.0031(11)
C17 0.0210(15) 0.0283(15) 0.0244(14) -0.0133(12) 0.0112(12) -0.0128(12)
C18 0.0284(16) 0.0157(13) 0.0260(15) -0.0044(11) 0.0134(12) -0.0073(11)
C19 0.0181(13) 0.0143(12) 0.0194(13) -0.0007(10) 0.0050(10) -0.0017(10)
C20 0.0122(12) 0.0129(11) 0.0124(11) -0.0030(9) 0.0030(9) -0.0020(9)
C21 0.0101(11) 0.0115(10) 0.0091(10) -0.0003(9) -0.0018(8) 0.0003(9)
C22 0.0112(11) 0.0118(11) 0.0088(10) -0.0001(9) -0.0018(8) 0.0011(9)
C23 0.0128(12) 0.0125(11) 0.0088(11) 0.0009(9) -0.0003(9) -0.0006(9)
C24 0.0100(11) 0.0116(11) 0.0091(10) 0.0014(9) -0.0009(8) -0.0009(9)
N1 0.0115(10) 0.0101(9) 0.0135(10) 0.0001(8) -0.0012(8) -0.0010(8)
N2 0.0101(10) 0.0104(9) 0.0108(9) -0.0011(8) -0.0022(7) 0.0006(8)
N3 0.0107(10) 0.0173(10) 0.0157(10) 0.0006(9) -0.0002(8) 0.0014(8)
N4 0.0118(10) 0.0191(11) 0.0172(11) -0.0021(9) 0.0004(8) -0.0013(8)
N5 0.0097(9) 0.0095(8) 0.0080(9) 0.0003(7) -0.0004(7) 0.0004(8)
N6 0.0120(10) 0.0097(9) 0.0131(10) 0.0001(8) -0.0011(8) 0.0006(8)
O1 0.0162(9) 0.0175(9) 0.0123(8) -0.0028(7) 0.0002(7) 0.0006(7)
O2 0.0277(11) 0.0089(8) 0.0161(9) -0.0005(7) -0.0023(8) -0.0030(7)
O1W 0.0213(12) 0.0222(11) 0.0281(11) 0.0063(9) -0.0098(9) -0.0037(9)
O3 0.0155(9) 0.0246(10) 0.0213(9) 0.0002(8) -0.0018(7) 0.0060(8)
O2W 0.0193(11) 0.0207(10) 0.0318(12) -0.0053(9) 0.0027(9) -0.0006(9)
O4 0.0176(9) 0.0100(8) 0.0133(8) -0.0005(7) -0.0010(7) -0.0006(7)
O3W 0.0464(18) 0.0281(13) 0.092(2) -0.0189(15) -0.0454(17) 0.0115(13)

loop_
_atom_type_symbol
_atom_type_description
_atom_type_scat_dispersion_real
_atom_type_scat_dispersion_imag
_atom_type_scat_source
C C 0.0033 0.0016 'International Tables Vol C Tables 4.2.6.8 and 6.1.1.4'
H H 0.0000 0.0000 'International Tables Vol C Tables 4.2.6.8 and 6.1.1.4'
Cr Cr 0.3209 0.6236 'International Tables Vol C Tables 4.2.6.8 and 6.1.1.4'
Cu Cu 0.3201 1.2651 'International Tables Vol C Tables 4.2.6.8 and 6.1.1.4'
N N 0.0061 0.0033 'International Tables Vol C Tables 4.2.6.8 and 6.1.1.4'
O O 0.0106 0.0060 'International Tables Vol C Tables 4.2.6.8 and 6.1.1.4'

loop_
_geom_angle_atom_site_label_1
_geom_angle_atom_site_label_2
_geom_angle_atom_site_label_3
_geom_angle
_geom_angle_site_symmetry_1
_geom_angle_site_symmetry_3
O2 Cr1 O3 110.19(10) . .
O2 Cr1 O1 110.11(9) . .
O3 Cr1 O1 109.80(9) . .
O2 Cr1 O4 107.83(9) . .
O3 Cr1 O4 109.59(9) . .
O1 Cr1 O4 109.29(9) . .
O4 Cu1 N5 175.93(8) 4_566 .
O4 Cu1 N1 99.34(8) 4_566 .
N5 Cu1 N1 79.36(8) . .
O4 Cu1 N2 100.05(8) 4_566 .
N5 Cu1 N2 80.69(8) . .
N1 Cu1 N2 158.71(8) . .
O4 Cu1 O1 99.83(7) 4_566 .
N5 Cu1 O1 84.15(7) . .
N1 Cu1 O1 94.54(7) . .
N2 Cu1 O1 90.75(7) . .
N1 C1 C2 122.3(2) . .
C1 C2 C3 118.7(2) . .
C2 C3 C4 119.3(2) . .
C5 C4 C3 119.1(2) . .
N1 C5 C4 120.8(2) . .
N1 C5 C21 113.3(2) . .
C4 C5 C21 125.9(2) . .
N2 C6 C7 121.9(2) . .
N2 C6 C24 113.3(2) . .
C7 C6 C24 124.7(2) . .
C6 C7 C8 118.4(2) . .
C9 C8 C7 119.5(2) . .
C8 C9 C10 119.2(2) . .
N2 C10 C9 121.6(2) . .
N3 C11 C12 123.0(2) . .
N3 C11 C22 117.2(2) . .
C12 C11 C22 119.4(2) . .
C13 C12 C11 118.9(2) . .
C14 C13 C12 118.6(2) . .
C13 C14 C15 119.0(2) . .
N3 C15 C14 123.4(3) . .
N4 C16 C17 123.4(3) . .
C18 C17 C16 119.3(3) . .
C17 C18 C19 118.6(3) . .
C20 C19 C18 118.6(3) . .
N4 C20 C19 123.5(2) . .
N4 C20 C23 115.6(2) . .
C19 C20 C23 120.5(2) . .
N5 C21 C22 116.7(2) . .
N5 C21 C5 112.0(2) . .
C22 C21 C5 131.1(2) . .
N6 C22 C21 119.0(2) . .
N6 C22 C11 112.4(2) . .
C21 C22 C11 128.5(2) . .
N6 C23 C24 119.3(2) . .
N6 C23 C20 114.7(2) . .
C24 C23 C20 125.8(2) . .
N5 C24 C23 117.0(2) . .
N5 C24 C6 113.4(2) . .
C23 C24 C6 129.5(2) . .
C1 N1 C5 119.7(2) . .
C1 N1 Cu1 123.88(17) . .
C5 N1 Cu1 115.71(16) . .
C10 N2 C6 119.3(2) . .
C10 N2 Cu1 126.59(17) . .
C6 N2 Cu1 113.95(16) . .
C11 N3 C15 117.1(2) . .
C16 N4 C20 116.7(2) . .
C24 N5 C21 124.1(2) . .
C24 N5 Cu1 115.66(16) . .
C21 N5 Cu1 118.84(16) . .
C23 N6 C22 121.8(2) . .
Cr1 O1 Cu1 133.61(10) . .
Cr1 O4 Cu1 121.41(10) . 4_565

loop_
_geom_bond_atom_site_label_1
_geom_bond_atom_site_label_2
_geom_bond_distance
_geom_bond_site_symmetry_2
Cr1 O2 1.6183(18) .
Cr1 O3 1.6302(19) .
Cr1 O1 1.6604(17) .
Cr1 O4 1.7056(17) .
Cu1 O4 1.8923(17) 4_566
Cu1 N5 1.9546(19) .
Cu1 N1 2.007(2) .
Cu1 N2 2.016(2) .
Cu1 O1 2.2873(17) .
C1 N1 1.333(3) .
C1 C2 1.382(4) .
C2 C3 1.384(4) .
C3 C4 1.390(4) .
C4 C5 1.388(3) .
C5 N1 1.355(3) .
C5 C21 1.491(3) .
C6 N2 1.349(3) .
C6 C7 1.385(3) .
C6 C24 1.483(3) .
C7 C8 1.389(3) .
C8 C9 1.376(4) .
C9 C10 1.388(4) .
C10 N2 1.337(3) .
C11 N3 1.341(3) .
C11 C12 1.389(3) .
C11 C22 1.486(3) .
C12 C13 1.386(4) .
C13 C14 1.375(4) .
C14 C15 1.385(4) .
C15 N3 1.342(3) .
C16 N4 1.336(3) .
C16 C17 1.380(4) .
C17 C18 1.373(4) .
C18 C19 1.384(4) .
C19 C20 1.380(3) .
C20 N4 1.347(3) .
C20 C23 1.484(3) .
C21 N5 1.342(3) .
C21 C22 1.409(3) .
C22 N6 1.341(3) .
C23 N6 1.328(3) .
C23 C24 1.406(3) .
C24 N5 1.332(3) .
O4 Cu1 1.8923(17) 4_565
